data_2003199
loop_
_publ_author_name
'Chan, Simon'
'Trotter, James'

_publ_section_title
;
 Aversin
;
_journal_coden_ASTM ACSCEE
_journal_issue 2
_journal_name_full
;
 Acta Crystallographica, Section C: Crystal Structure Communications
;
_journal_page_first 272
_journal_page_last 274
_journal_paper_doi 10.1107/S0108270194010589
_journal_volume 51
_journal_year 1995
_chemical_formula_moiety 'C20 H16 O7'
_chemical_formula_sum 'C20 H16 O7'
_chemical_formula_weight 368.34
_space_group_IT_number 4
_symmetry_space_group_name_Hall 'P 2yb'
_symmetry_space_group_name_H-M 'P 1 21 1'
_cell_angle_alpha 90
_cell_angle_beta 96.41(3)
_cell_angle_gamma 90
_cell_formula_units_Z 4
_cell_length_a 5.166(2)
_cell_length_b 20.282(2)
_cell_length_c 15.513(3)
_cell_measurement_reflns_used 25
_cell_measurement_temperature 294
_cell_measurement_theta_max 55.4
_cell_measurement_theta_min 50.3
_cell_volume 1615.2(5)
_diffrn_measurement_device AFC6S
_diffrn_measurement_method '\w-2\q scans'
_diffrn_radiation_type CuK\a
_diffrn_radiation_wavelength 1.5418
_diffrn_reflns_av_R_equivalents 0.06
_diffrn_reflns_limit_h_max 6
_diffrn_reflns_limit_h_min 0
_diffrn_reflns_limit_k_max 25
_diffrn_reflns_limit_k_min 0
_diffrn_reflns_limit_l_max 19
_diffrn_reflns_limit_l_min -19
_diffrn_reflns_number 3835
_diffrn_reflns_theta_max 77.6
_diffrn_standards_decay_% 0.6
_diffrn_standards_interval_count 200
_diffrn_standards_number 3
_exptl_absorpt_coefficient_mu 0.99
_exptl_crystal_colour red
_exptl_crystal_density_diffrn 1.515
_exptl_crystal_density_meas ?
_exptl_crystal_description prism
_exptl_crystal_size_max 0.40
_exptl_crystal_size_mid 0.20
_exptl_crystal_size_min 0.20
_refine_diff_density_max 0.27
_refine_diff_density_min -0.39
_refine_ls_abs_structure_details ?
_refine_ls_abs_structure_Flack ?
_refine_ls_extinction_coef 59E-7(14)
_refine_ls_extinction_method Zachariasen_type_2_Gaussian_isotropic
_refine_ls_goodness_of_fit_all ?
_refine_ls_goodness_of_fit_obs 1.47
_refine_ls_hydrogen_treatment noref
_refine_ls_number_parameters 487
_refine_ls_number_reflns 2812
_refine_ls_R_factor_obs 0.063
_refine_ls_shift/esd_max 0.01
_refine_ls_structure_factor_coef F
_refine_ls_weighting_details 'w = 1/\s^2^(I)'
_refine_ls_weighting_scheme calc
_refine_ls_wR_factor_all 0.085
_refine_ls_wR_factor_obs 0.079
_reflns_number_observed 2812
_reflns_number_total 3432
_reflns_observed_criterion 'I > 3\s(I)'
_cod_depositor_comments
;
The following automatic conversions were performed:

'_refine_ls_weighting_scheme' value '1/\s^2^(I)' was changed to
'calc'. New tag '_refine_ls_weighting_details' was created. The value
of the new tag was set to 'w = 1/\s^2^(I)'.

Automatic conversion script
Id: cif_fix_values 3143 2015-03-26 13:38:13Z robertas 
;
_cod_original_sg_symbol_H-M 'P 21 '
_cod_database_code 2003199

loop_
_symmetry_equiv_pos_as_xyz
'   +x,   +y,   +z'
'   -x,1/2+y,   -z'

loop_
_atom_site_aniso_label
_atom_site_aniso_U_11
_atom_site_aniso_U_12
_atom_site_aniso_U_13
_atom_site_aniso_U_22
_atom_site_aniso_U_23
_atom_site_aniso_U_33
O1 0.073(2) 0.016(2) -0.030(2) 0.060(2) -0.024(2) 0.058(2)
O2 0.070(2) 0.011(2) -0.027(2) 0.050(2) -0.013(2) 0.048(2)
O3 0.072(2) 0.021(2) -0.017(2) 0.049(2) -0.010(2) 0.071(2)
O4 0.069(2) 0.012(2) -0.033(2) 0.050(2) -0.006(2) 0.053(2)
O5 0.066(2) 0.008(2) -0.018(1) 0.042(2) -0.010(1) 0.046(2)
O6 0.044(2) 0.007(1) -0.023(2) 0.053(2) 0.003(2) 0.064(2)
O7 0.067(2) 0.003(2) -0.025(2) 0.055(2) 0.014(2) 0.069(2)
O8 0.054(2) 0.016(2) -0.026(2) 0.041(2) -0.005(2) 0.076(2)
O9 0.047(2) 0.012(1) -0.021(1) 0.041(2) -0.007(1) 0.053(2)
O10 0.087(3) 0.011(2) -0.020(2) 0.034(2) -0.008(1) 0.057(2)
O11 0.053(2) 0.012(1) -0.030(2) 0.046(2) -0.014(2) 0.059(2)
O12 0.036(2) 0.011(1) -0.017(1) 0.036(1) -0.010(1) 0.052(2)
O13 0.045(2) 0.006(1) -0.023(1) 0.050(2) -0.007(1) 0.051(2)
O14 0.042(2) -0.002(1) -0.019(2) 0.050(2) -0.018(2) 0.071(2)
C1 0.050(3) 0.001(2) -0.003(2) 0.036(2) 0.006(2) 0.054(2)
C2 0.051(3) -0.001(2) -0.006(2) 0.037(2) 0.001(2) 0.051(2)
C3 0.039(2) -0.004(2) -0.004(2) 0.032(2) 0.005(2) 0.040(2)
C4 0.046(2) -0.003(2) -0.009(2) 0.034(2) 0.000(2) 0.046(2)
C5 0.040(2) -0.003(2) -0.007(2) 0.033(2) 0.003(1) 0.038(2)
C6 0.042(2) -0.004(2) -0.014(2) 0.042(2) -0.004(2) 0.049(2)
C7 0.032(2) -0.003(2) -0.010(2) 0.045(2) 0.007(2) 0.049(2)
C8 0.038(2) -0.002(2) -0.002(2) 0.036(2) 0.003(2) 0.040(2)
C9 0.044(2) -0.005(2) -0.003(2) 0.035(2) 0.002(2) 0.034(2)
C10 0.042(2) -0.004(2) -0.006(2) 0.032(2) 0.005(1) 0.037(2)
C11 0.047(2) -0.002(2) -0.010(2) 0.035(2) 0.004(2) 0.036(2)
C12 0.036(2) -0.004(2) -0.008(2) 0.035(2) 0.007(2) 0.040(2)
C13 0.049(3) -0.002(2) -0.014(2) 0.039(2) 0.005(2) 0.041(2)
C14 0.051(3) 0.004(2) -0.010(2) 0.038(2) 0.007(2) 0.053(3)
C15 0.048(3) 0.007(2) 0.001(2) 0.046(2) 0.004(2) 0.051(3)
C16 0.035(2) 0.008(2) -0.009(2) 0.059(3) 0.003(3) 0.075(4)
C17 0.065(3) -0.003(2) -0.008(3) 0.051(3) 0.017(3) 0.069(3)
C18 0.062(3) 0.008(2) -0.004(2) 0.037(2) -0.001(2) 0.057(3)
C19 0.055(3) 0.009(2) -0.016(3) 0.047(3) 0.012(3) 0.098(4)
C20 0.052(3) 0.003(2) -0.025(2) 0.056(3) 0.007(2) 0.051(3)
C21 0.054(3) 0.002(2) -0.006(2) 0.032(2) 0.001(2) 0.044(2)
C22 0.048(2) 0.004(2) -0.007(2) 0.033(2) 0.001(2) 0.045(2)
C23 0.037(2) 0.001(2) -0.005(2) 0.031(2) 0.004(2) 0.041(2)
C24 0.036(2) 0.005(1) -0.004(2) 0.033(2) 0.004(2) 0.045(2)
C25 0.032(2) -0.001(1) -0.008(2) 0.030(2) 0.005(2) 0.043(2)
C26 0.035(2) 0.000(2) -0.016(2) 0.037(2) 0.002(2) 0.047(2)
C27 0.034(2) 0.000(2) -0.010(2) 0.038(2) 0.000(2) 0.044(2)
C28 0.033(2) 0.003(2) -0.009(2) 0.035(2) -0.003(2) 0.042(2)
C29 0.032(2) 0.003(1) -0.008(2) 0.030(2) 0.001(2) 0.043(2)
C30 0.031(2) -0.001(1) -0.007(1) 0.030(2) 0.006(1) 0.038(2)
C31 0.029(2) 0.002(1) -0.007(1) 0.034(2) 0.003(2) 0.039(2)
C32 0.038(2) 0.000(2) -0.007(2) 0.032(2) 0.002(2) 0.037(2)
C33 0.036(2) 0.001(2) -0.008(2) 0.035(2) 0.001(2) 0.044(2)
C34 0.046(2) -0.002(2) -0.008(2) 0.037(2) -0.005(2) 0.047(2)
C35 0.035(2) 0.002(2) -0.009(2) 0.044(2) -0.010(2) 0.043(2)
C36 0.031(2) 0.006(2) -0.007(2) 0.061(3) -0.009(2) 0.046(2)
C37 0.043(3) -0.004(2) -0.008(2) 0.037(2) -0.004(2) 0.085(4)
C38 0.041(2) 0.005(2) -0.010(2) 0.038(2) -0.010(2) 0.059(3)
C39 0.104(5) 0.005(3) -0.024(3) 0.036(2) -0.014(2) 0.061(3)
C40 0.057(3) 0.003(2) -0.025(2) 0.054(3) -0.009(2) 0.054(3)

loop_
_atom_site_label
_atom_site_fract_x
_atom_site_fract_y
_atom_site_fract_z
_atom_site_U_iso_or_equiv
O1 0.7329(8) 0.1713 0.9625(3) 0.0663
O2 0.4005(8) 0.0313(3) 0.6774(2) 0.0585
O3 0.0067(8) 0.3037(3) 0.8282(3) 0.0656
O4 0.0395(8) 0.1182(3) 0.6368(2) 0.0606
O5 0.7489(7) -0.0560(3) 0.7154(2) 0.0532
O6 1.3240(7) -0.0276(3) 0.9638(3) 0.0559
O7 1.3703(8) -0.1403(3) 0.9813(3) 0.0661
O8 -0.6185(7) 0.1427(3) 0.4190(3) 0.0592
O9 -1.4549(6) 0.2851(3) 0.2950(2) 0.0489
O10 -1.0661(8) -0.0024(3) 0.1971(3) 0.0614
O11 -1.5707(7) 0.1979(3) 0.1779(2) 0.0558
O12 -1.3459(6) 0.3741(3) 0.4063(2) 0.0430
O13 -0.6270(6) 0.3471(3) 0.6093(2) 0.0508
O14 -0.5799(6) 0.4612(3) 0.6209(2) 0.0559
C1 0.1050(10) 0.2464(3) 0.8031(3) 0.0473
C2 0.3169(10) 0.2214(3) 0.8577(3) 0.0474
C3 0.4327(8) 0.1630(3) 0.8369(3) 0.0377
C4 0.6582(9) 0.1403(3) 0.8972(3) 0.0430
C5 0.7867(9) 0.0775(3) 0.8774(3) 0.0379
C6 0.9978(9) 0.0567(3) 0.9338(3) 0.0457
C7 1.1131(8) -0.0012(3) 0.9143(3) 0.0432
C8 1.0319(8) -0.0390(3) 0.8419(3) 0.0388
C9 0.8237(9) -0.0182(3) 0.7849(3) 0.0384
C10 0.6966(9) 0.0417(3) 0.8020(3) 0.0380
C11 0.4725(9) 0.0644(3) 0.7425(3) 0.0403
C12 0.3429(8) 0.1269(3) 0.7614(3) 0.0380
C13 0.1281(9) 0.1525(3) 0.7080(3) 0.0444
C14 0.0085(10) 0.2114(3) 0.7294(3) 0.0489
C15 1.1984(10) -0.1003(3) 0.8429(3) 0.0486
C16 1.3967(10) -0.0888(4) 0.9246(4) 0.0576
C17 1.1133(12) -0.1677(4) 0.9613(4) 0.0629
C18 1.0631(11) -0.1644(3) 0.8645(4) 0.0527
C19 -0.2094(11) 0.3316(4) 0.7759(5) 0.0683
C20 -0.1722(10) 0.1438(3) 0.5805(3) 0.0553
C21 -1.1249(10) 0.0592(3) 0.2225(3) 0.0443
C22 -0.9520(9) 0.0859(3) 0.2898(3) 0.0433
C23 -0.9982(8) 0.1483(3) 0.3198(3) 0.0372
C24 -0.8114(8) 0.1743(3) 0.3916(3) 0.0384
C25 -0.8684(8) 0.2385(3) 0.4302(3) 0.0361
C26 -0.7041(8) 0.2608(3) 0.5022(3) 0.0412
C27 -0.7666(8) 0.3202(3) 0.5387(3) 0.0400
C28 -0.9780(8) 0.3578(3) 0.5070(3) 0.0377
C29 -1.1424(8) 0.3363(3) 0.4360(3) 0.0361
C30 -1.0878(8) 0.2750(3) 0.3962(3) 0.0338
C31 -1.2652(8) 0.2511(3) 0.3228(3) 0.0346
C32 -1.2133(8) 0.1869(3) 0.2847(3) 0.0366
C33 -1.3752(8) 0.1600(3) 0.2143(3) 0.0393
C34 -1.3336(9) 0.0964(3) 0.1845(3) 0.0446
C35 -0.9866(8) 0.4188(3) 0.5616(3) 0.0414
C36 -0.7459(9) 0.4094(3) 0.6290(3) 0.0466
C37 -0.6359(10) 0.4879(3) 0.5346(4) 0.0563
C38 -0.9278(9) 0.4830(3) 0.5157(3) 0.0471
C39 -1.2475(15) -0.0328(3) 0.1320(4) 0.0692
C40 -1.7350(11) 0.1734(4) 0.1046(4) 0.0575
H1 0.6162 -0.0291 0.6798 0.0609
H2 0.3770 0.2452 0.9103 0.0586
H6 1.0556 0.0830 0.9846 0.0588
H12 -1.4825 0.3480 0.3600 0.0527
H14 -0.1369 0.2285 0.6934 0.0588
H15 1.2829 -0.1018 0.7919 0.0608
H16 1.5695 -0.0840 0.9104 0.0734
H17a 1.1144 -0.2111 0.9794 0.0787
H17b 0.9876 -0.1424 0.9876 0.0787
H18a 0.8849 -0.1601 0.8473 0.0701
H18b 1.1406 -0.1985 0.8391 0.0701
H19a -0.2642 0.3728 0.8022 0.0919
H19b -0.1659 0.3426 0.7199 0.0919
H19c -0.3525 0.3027 0.7718 0.0919
H20a -0.1289 0.1873 0.5590 0.0749
H20b -0.2140 0.1158 0.5338 0.0749
H20c -0.3199 0.1500 0.6122 0.0749
H22 -0.8063 0.0628 0.3141 0.0551
H26 -0.5527 0.2383 0.5241 0.0533
H34 -1.4436 0.0802 0.1388 0.0572
H35 -1.1477 0.4237 0.5876 0.0555
H36 -0.7999 0.4113 0.6860 0.0577
H37a -0.5803 0.5345 0.5328 0.0712
H37b -0.5505 0.4645 0.4945 0.0712
H38a -0.9774 0.4816 0.4549 0.0630
H38b -1.0107 0.5213 0.5384 0.0630
H39a -1.4148 -0.0328 0.1502 0.0927
H39b -1.2559 -0.0046 0.0795 0.0927
H39c -1.1885 -0.0736 0.1191 0.0927
H40a -1.8640 0.2069 0.0866 0.0720
H40b -1.6288 0.1680 0.0585 0.0720
H40c -1.8104 0.1353 0.1193 0.0720

loop_
_atom_type_symbol
_atom_type_scat_source
_atom_type_scat_dispersion_real
_atom_type_scat_dispersion_imag
C 'International Tables' 0.018 0.009
H 'International Tables' 0.000 0.000
O 'International Tables' 0.049 0.032
